data_2010361
loop_
_publ_author_name
' Jasinski, Jerry P. '
' Woudenberg,  Richard C.'

_publ_section_title
;
 7-Dimethylaminocyclopenta[c]coumarin, In Two Polymorphic Forms
;
_journal_name_full 'Acta Crystallographica Section C'
_journal_page_first 107
_journal_page_last 109
_journal_volume 51
_journal_year 1995
_chemical_formula_moiety 'C14 H15 N1 O2'
_chemical_formula_sum 'C14 H15 N O2'
_chemical_formula_weight 229.28
_space_group_IT_number 61
_symmetry_cell_setting orthorhombic
_symmetry_space_group_name_Hall '-P 2ac 2ab'
_symmetry_space_group_name_H-M 'P b c a'
_cell_angle_alpha 90
_cell_angle_beta 90
_cell_angle_gamma 90
_cell_formula_units_Z 8
_cell_length_a 21.937(8)
_cell_length_b 15.327(3)
_cell_length_c 6.9240(10)
_cell_measurement_temperature 296
_cell_volume 2328(2)
_diffrn_ambient_temperature 296
_exptl_crystal_density_diffrn 1.308
_refine_ls_R_factor_obs 0.045
_refine_ls_wR_factor_obs 0.054
_cod_original_formula_sum 'C14 H15 N1 O2'
_cod_database_code 2010361

loop_
_symmetry_equiv_pos_as_xyz
'  +x,  +y,  +z'
'1/2+x,1/2-y,  -z'
'  -x,1/2+y,1/2-z'
'1/2-x,  -y,1/2+z'
'  -x,  -y,  -z'
'1/2-x,1/2+y,  +z'
'  +x,1/2-y,1/2+z'
'1/2+x,  +y,1/2-z'

loop_
_atom_site_aniso_label
_atom_site_aniso_U_11
_atom_site_aniso_U_22
_atom_site_aniso_U_33
_atom_site_aniso_U_12
_atom_site_aniso_U_13
_atom_site_aniso_U_23
O1 0.0420(10) 0.0620(10) 0.0450(10) 0.0100(10) -0.0040(10) 0.0100(10)
O11 0.0460(10) 0.109(2) 0.065(2) 0.0240(10) -0.0090(10) 0.0190(10)
N15 0.043(2) 0.078(2) 0.057(2) 0.0020(10) 0.0040(10) 0.007(2)
C2 0.048(2) 0.053(2) 0.046(2) 0.010(2) -0.008(2) 0.000(2)
C3 0.042(2) 0.047(2) 0.044(2) 0.0050(10) 0.0020(10) -0.005(2)
C4 0.042(2) 0.039(2) 0.039(2) 0.0010(10) 0.0000(10) -0.0020(10)
C5 0.047(2) 0.050(2) 0.043(2) 0.003(2) -0.007(2) 0.007(2)
C6 0.040(2) 0.056(2) 0.052(2) 0.008(2) -0.010(2) 0.004(2)
C7 0.041(2) 0.046(2) 0.046(2) -0.0010(10) -0.0010(10) -0.006(2)
C8 0.046(2) 0.045(2) 0.041(2) -0.0030(10) -0.0030(10) 0.004(2)
C9 0.040(2) 0.037(2) 0.039(2) 0.0030(10) -0.0060(10) -0.0010(10)
C10 0.043(2) 0.038(2) 0.036(2) 0.0020(10) -0.0050(10) -0.0020(10)
C12 0.048(2) 0.069(3) 0.064(2) 0.009(2) 0.004(2) -0.002(2)
C13 0.061(2) 0.096(3) 0.072(3) 0.001(2) 0.017(2) 0.021(3)
C14 0.060(2) 0.071(3) 0.061(3) 0.010(2) 0.010(2) 0.021(2)
C16 0.042(2) 0.100(4) 0.087(3) 0.0090(10) 0.007(2) 0.007(3)
C17 0.0590(10) 0.087(3) 0.061(3) -0.0010(10) 0.014(2) 0.009(2)

loop_
_atom_site_label
_atom_site_fract_x
_atom_site_fract_y
_atom_site_fract_z
O1 .08244(8) .05820(10) .1897(3)
O11 .18100(10) .0276(2) .1876(3)
N15 -.12960(10) .1185(2) .2422(4)
C2 .13930(10) .0603(2) .1008(4)
C3 .14200(10) .1024(2) -.0832(4)
C4 .09220(10) .1375(2) -.1654(4)
C5 -.02000(10) .1692(2) -.1443(5)
C6 -.07370(10) .1645(2) -.0420(5)
C7 -.07630(10) .1235(2) .1393(4)
C8 -.02170(10) .0886(2) .2136(5)
C9 .03090(10) .0939(2) .1071(4)
C10 .03380(10) .1340(2) -.0738(4)
C12 .1988(2) .1166(3) -.1989(5)
C13 .1757(2) .1675(4) -.3748(7)
C14 .1074(2) .1794(3) -.3546(6)
C16 -.1857(2) .1514(4) .1609(8)
C17 -.1308(2) .0832(3) .4343(6)
H5 -.019(7) .198(2) -.261(4)
H6 -.1090(10) .190(3) -.094(4)
H8 -.0230(10) .060(2) .336(4)
H12A .2160(10) .062(2) -.238(4)
H12B .229(2) .159(2) -.126(5)
H13A .184(2) .142(3) -.488(8)
H13B .196(2) .216(3) -.389(6)
H14A .080(2) .165(3) -.456(6)
H14B .0970(10) .235(3) -.352(5)
H16A -.183(2) .209(3) .145(6)
H16B -.190(2) .127(3) .030(7)
H16C -.218(2) .137(2) .253(6)
H17A -.176(2) .081(3) .475(7)
H17B -.118(2) .026(3) .434(6)
H17C -.111(3) .115(5) .520(10)

loop_
_geom_bond_atom_site_label_1
_geom_bond_atom_site_label_2
_geom_bond_site_symmetry_1
_geom_bond_site_symmetry_2
_geom_bond_distance
_geom_bond_publ_flag
O1 C2 ? ? 1.391(3) yes
O1 C9 ? ? 1.380(3) yes
O11 C2 ? ? 1.204(3) yes
N15 C7 ? ? 1.371(4) yes
N15 C16 ? ? 1.445(5) yes
N15 C17 ? ? 1.436(5) yes
C2 C3 ? ? 1.432(4) yes
C3 C4 ? ? 1.343(4) yes
C3 C12 ? ? 1.496(4) yes
C4 C10 ? ? 1.431(4) yes
C4 C14 ? ? 1.497(5) yes
C5 C6 ? ? 1.376(4) yes
C5 C10 ? ? 1.387(4) yes
C6 C7 ? ? 1.405(4) yes
C7 C8 ? ? 1.410(4) yes
C8 C9 ? ? 1.372(4) yes
C9 C10 ? ? 1.396(3) yes
C12 C13 ? ? 1.533(5) yes
C13 C14 ? ? 1.516(5) yes
C5 H5 ? ? 0.92(3) no
C6 H6 ? ? 0.95(3) no
C8 H8 ? ? 0.95(3) no
C12 H12A ? ? 0.96(3) no
C12 H12B ? ? 1.05(4) no
C13 H13A ? ? 0.90(5) no
C13 H13B ? ? 0.87(4) no
C14 H14A ? ? 0.95(4) no
C14 H14B ? ? 0.88(4) no
C16 H16A ? ? 0.89(4) no
C16 H16B ? ? 0.99(4) no
C16 H16C ? ? 0.98(4) no
C17 H17A ? ? 1.03(5) no
C17 H17B ? ? 0.91(4) no
C17 H17C ? ? 0.87(6) no

_cod_duplicate_entry 2002969
